data_2104611
loop_
_publ_author_name
'Marsh, Richard E.'

_publ_section_title
;
 Space groups <i>P</i>1 and <i>Cc</i>: how are they doing?
;
_journal_coeditor_code BK5088
_journal_issue 6
_journal_name_full 'Acta Crystallographica Section B'
_journal_page_first 782
_journal_page_last 783
_journal_paper_doi 10.1107/S0108768109046448
_journal_volume 65
_journal_year 2009
_chemical_formula_moiety 'C28 H40 Cl2 N6 Ru, F6 P, 2(H2 O)'
_chemical_formula_sum 'C28 H44 Cl2 F6 N6 O2 P Ru'
_chemical_formula_weight 813.6
_chemical_name_systematic
;
Dichloro-(bis(6-(neopentylamino)pyrid-2-ylmethyl)(pyrid-2-ylmethyl)amine-
N,N',N'',N''')-ruthenium(iii) hexafluorophosphate monohydrate
;
_space_group_IT_number 11
_symmetry_cell_setting monoclinic
_symmetry_Int_Tables_number 11
_symmetry_space_group_name_Hall '-P 2yb'
_symmetry_space_group_name_H-M 'P 1 21/m 1'
_cell_angle_alpha 90
_cell_angle_beta 102.78(2)
_cell_angle_gamma 90
_cell_formula_units_Z 2
_cell_length_a 8.697(3)
_cell_length_b 16.353(3)
_cell_length_c 12.652(4)
_cell_measurement_temperature 288.2
_cell_volume 1754.8(9)
_diffrn_radiation_type 'Mo K\a'
_diffrn_radiation_wavelength 0.7107
_exptl_crystal_density_diffrn 1.540
_exptl_crystal_F_000 834
_cod_data_source_file bk5088.cif
_cod_data_source_block DALNAG
_cod_original_sg_symbol_H-M P2(1)/m
_cod_database_code 2104611
_cod_depositor_comments
;
 Marking attached hydrogen atoms.

 Antanas Vaitkus,
 2017-01-27
;

loop_
_symmetry_equiv_pos_as_xyz
x,y,z
-x,1/2+y,-z
-x,-y,-z
x,1/2-y,z

loop_
_atom_site_label
_atom_site_type_symbol
_atom_site_fract_x
_atom_site_fract_y
_atom_site_fract_z
_atom_site_occupancy
_atom_site_attached_hydrogens
Ru1 Ru 0.4707 0.25 0.13557 1 0
Cl1 Cl 0.2368 0.25 0.2076 1 0
Cl2 Cl 0.2962 0.25 -0.0346 1 0
O1 O 0.034 0.386 0.011 1 2
N1 N 0.665 0.25 0.0709 1 0
N2 N 0.520 0.122 0.136 1 0
N3 N 0.635 0.25 0.2817 1 0
C1 C 0.649 0.174 0.005 1 0
C2 C 0.620 0.104 0.074 1 0
C3 C 0.692 0.030 0.078 1 0
C4 C 0.661 -0.032 0.142 1 0
C5 C 0.562 -0.016 0.207 1 0
C6 C 0.486 0.063 0.204 1 0
N4 N 0.391 0.082 0.268 1 0
C7 C 0.366 0.036 0.358 1 0
C8 C 0.204 -0.006 0.342 1 0
C9 C 0.076 0.062 0.313 1 0
C10 C 0.192 -0.044 0.449 1 0
C11 C 0.180 -0.070 0.254 1 0
C12 C 0.811 0.25 0.157 1 0
C13 C 0.786 0.25 0.270 1 0
C14 C 0.908 0.25 0.358 1 0
C15 C 0.881 0.25 0.462 1 0
C16 C 0.729 0.25 0.474 1 0
C17 C 0.605 0.25 0.377 1 0
H1 H 0.5627 0.1798 -0.0579 1 0
H2 H 0.7429 0.1649 -0.0226 1 0
H3 H 0.7670 0.0212 0.0342 1 0
H4 H 0.7178 -0.0804 0.1436 1 0
H5 H 0.5426 -0.0588 0.2542 1 0
H6 H 0.3272 0.1304 0.2502 1 0
H7 H 0.4476 -0.0020 0.3805 1 0
H8 H 0.3755 0.0726 0.4214 1 0
H9 H 0.0894 0.1012 0.3722 1 0
H10 H 0.0884 0.0932 0.2503 1 0
H11 H -0.0286 0.0425 0.2998 1 0
H12 H 0.0950 -0.0761 0.4430 1 0
H13 H 0.2770 -0.0795 0.4738 1 0
H14 H 0.1900 -0.0036 0.5014 1 0
H15 H 0.0822 -0.1000 0.2560 1 0
H16 H 0.1863 -0.0530 0.1917 1 0
H17 H 0.2634 -0.1123 0.2838 1 0
H18 H 0.8710 0.2030 0.1468 1 0
H19 H 1.0105 0.25 0.3430 1 0
H20 H 0.9740 0.25 0.5249 1 0
H21 H 0.7030 0.25 0.5471 1 0
H22 H 0.4941 0.25 0.3834 1 0
P1 P 0.3541 0.25 0.6242 1 0
F1 F 0.244 0.184 0.652 1 0
F2 F 0.468 0.182 0.596 1 0
F3 F 0.446 0.25 0.745 1 0
F4 F 0.265 0.25 0.5043 1 0

loop_
_geom_angle_atom_site_label_1
_geom_angle_atom_site_label_2
_geom_angle_atom_site_label_3
_geom_angle
_geom_angle_site_symmetry_1
_geom_angle_site_symmetry_2
_geom_angle_site_symmetry_3
_geom_angle_publ_flag
Cl1 Ru1 Cl2 85.30(2) . . . yes
Cl1 Ru1 N1 178.58(2) . . . yes
Cl1 Ru1 N2 100.66 . . . yes
Cl1 Ru1 N3 97.82(2) . . . yes
Cl1 Ru1 N2 100.66 . . 4_555 yes
Cl2 Ru1 N1 93.28(2) . . . yes
Cl2 Ru1 N2 95.23 . . . yes
Cl2 Ru1 N3 176.88(2) . . . yes
Cl2 Ru1 N2 95.23 . . 4_555 yes
N1 Ru1 N2 79.45 . . . yes
N1 Ru1 N3 83.60(2) . . . yes
N1 Ru1 N2 79.45 . . 4_555 yes
N2 Ru1 N3 84.22 . . . yes
N2 Ru1 N2 156.91 . . 4_555 yes
N2 Ru1 N3 84.22 4_555 . . yes
F1 P1 F2 179.78 4_555 . . yes
F2 P1 F2 89.35 . . 4_555 yes
F3 P1 F4 179.35(2) . . . yes
F1 P1 F3 89.19 4_555 . . yes
F2 P1 F3 90.59 4_555 . . yes
F1 P1 F4 91.27 4_555 . . yes
F2 P1 F4 88.95 4_555 . . yes
F1 P1 F2 90.63 4_555 . 4_555 yes
F2 P1 F4 88.95 . . . yes
F1 P1 F2 90.63 . . . yes
F1 P1 F3 89.19 . . . yes
F1 P1 F4 91.27 . . . yes
F1 P1 F1 89.40 . . 4_555 yes
F1 P1 F2 179.78 . . 4_555 yes
F2 P1 F3 90.59 . . . yes
Ru1 N1 C1 104.05 . . 4_555 yes
Ru1 N1 C1 104.05 . . . yes
Ru1 N1 C12 110.98(2) . . . yes
C1 N1 C12 111.83 4_555 . . yes
C1 N1 C12 111.83 . . . yes
C1 N1 C1 113.53 . . 4_555 yes
C2 N2 C6 118.46 . . . yes
Ru1 N2 C2 111.92 . . . yes
Ru1 N2 C6 128.43 . . . yes
Ru1 N3 C13 113.37(2) . . . yes
Ru1 N3 C17 126.34(2) . . . yes
C13 N3 C17 120.29(2) . . . yes
C6 N4 C7 126.61 . . . yes
C7 N4 H6 116.00 . . . no
C6 N4 H6 117.00 . . . no
N1 C1 C2 108.65 . . . yes
C1 C2 C3 124.62 . . . no
N2 C2 C1 113.13 . . . yes
N2 C2 C3 122.19 . . . yes
C2 C3 C4 122.37 . . . no
C3 C4 C5 117.25 . . . no
C4 C5 C6 120.61 . . . no
N2 C6 N4 118.24 . . . yes
N2 C6 C5 119.01 . . . yes
N4 C6 C5 122.67 . . . yes
N4 C7 C8 115.37 . . . yes
C7 C8 C9 107.32 . . . no
C7 C8 C10 107.91 . . . no
C7 C8 C11 112.31 . . . no
C9 C8 C10 108.44 . . . no
C9 C8 C11 110.25 . . . no
C10 C8 C11 110.46 . . . no
N1 C12 C13 114.97(2) . . . yes
N3 C13 C12 117.07(2) . . . yes
N3 C13 C14 120.76(2) . . . yes
C12 C13 C14 122.17(2) . . . no
C13 C14 C15 120.83(2) . . . no
C14 C15 C16 118.52(2) . . . no
C15 C16 C17 117.76(2) . . . no

loop_
_geom_bond_atom_site_label_1
_geom_bond_atom_site_label_2
_geom_bond_distance
_geom_bond_site_symmetry_1
_geom_bond_site_symmetry_2
_geom_bond_publ_flag
Ru1 Cl1 2.4060(8) . . yes
Ru1 Cl2 2.3437(8) . . yes
Ru1 N1 2.0339(7) . . yes
Ru1 N2 2.1364 . . yes
Ru1 N3 2.0715(7) . . yes
Ru1 N2 2.1364 . 4_555 yes
P1 F1 1.5344 . . yes
P1 F2 1.5816 . . yes
P1 F3 1.5602(5) . . yes
P1 F4 1.5433(5) . . yes
P1 F1 1.5344 . 4_555 yes
P1 F2 1.5816 . 4_555 yes
N1 C12 1.4789(5) . . yes
N1 C1 1.4859 . 4_555 yes
N1 C1 1.4859 . . yes
N2 C6 1.3679 . . yes
N2 C2 1.3267 . . yes
N3 C13 1.3537(5) . . yes
N3 C17 1.2888(4) . . yes
N4 C6 1.3156 . . yes
N4 C7 1.4210 . . yes
N4 H6 0.9600 . . no
C1 C2 1.4945 . . no
C2 C3 1.3583 . . no
C3 C4 1.3612 . . no
C4 C5 1.3414 . . no
C5 C6 1.4478 . . no
C7 C8 1.5400 . . no
C8 C9 1.5588 . . no
C8 C10 1.5140 . . no
C8 C11 1.5085 . . no
C12 C13 1.4929(5) . . no
C13 C14 1.3575(5) . . no
C14 C15 1.3868(5) . . no
C15 C16 1.3636(5) . . no
C16 C17 1.4435(5) . . no
C1 H1 0.9700 . . no
C1 H2 0.9700 . . no
C3 H3 0.9600 . . no
C4 H4 0.9300 . . no
C5 H5 0.9600 . . no
C7 H8 0.9900 . . no
C7 H7 0.9400 . . no
C9 H10 0.9700 . . no
C9 H11 0.9400 . . no
C9 H9 0.9700 . . no
C10 H14 0.9400 . . no
C10 H12 0.9800 . . no
C10 H13 0.9400 . . no
C11 H16 0.8500 . . no
C11 H15 0.9900 . . no
C11 H17 1.0100 . . no
C12 H18 0.9500 . 4_555 no
C12 H18 0.9500 . . no
C14 H19 0.9500 . . no
C15 H20 1.0000 . . no
C16 H21 1.0000 . . no
C17 H22 0.9900 . . no
